data_8107585
loop_
_publ_author_name
'Adeloye, Adewale O.'
'Clayton, Hadley S.'

_publ_section_title
;
 Crystal structure of 1,10-phenanthrolinium bromide dihydrate, C12H9N2Br
;
_journal_issue 5
_journal_name_full 'Zeitschrift f\"ur Kristallographie - New Crystal Structures'
_journal_page_first 867
_journal_page_last 869
_journal_paper_doi 10.1515/ncrs-2023-0244
_journal_volume 238
_journal_year 2023
_chemical_formula_moiety 'C12 H9 N2, Br, 2(H2 O)'
_chemical_formula_sum 'C12 H13 Br N2 O2'
_chemical_formula_weight 297.15
_space_group_crystal_system triclinic
_space_group_IT_number 2
_space_group_name_Hall '-P 1'
_space_group_name_H-M_alt 'P -1'
_atom_sites_solution_hydrogens mixed
_cell_angle_alpha 98.235(9)
_cell_angle_beta 101.744(8)
_cell_angle_gamma 111.005(7)
_cell_formula_units_Z 2
_cell_length_a 7.4005(13)
_cell_length_b 9.4122(16)
_cell_length_c 9.7916(17)
_cell_measurement_reflns_used 6930
_cell_measurement_temperature 100(2)
_cell_measurement_theta_max 27.42
_cell_measurement_theta_min 2.19
_cell_volume 605.69(19)
_computing_cell_refinement 'COSMO (Bruker, V1.61, 2009)'
_computing_data_collection 'COSMO (Bruker, V1.61, 2009)'
_computing_data_reduction 'SAINT (Bruker)'
_computing_molecular_graphics 'Olex2 (Dolomanov et al., 2009)'
_computing_publication_material 'Olex2 (Dolomanov et al., 2009)'
_computing_structure_refinement 'ShelXL (Sheldrick, 2015)'
_computing_structure_solution 'ShelXS-2013 (Sheldrick, 2008)'
_diffrn_ambient_temperature 100.15
_diffrn_detector 'Bruker APEX2 area detector'
_diffrn_detector_area_resol_mean 7.9
_diffrn_detector_type 'CCD area detector'
_diffrn_measured_fraction_theta_full 0.996
_diffrn_measured_fraction_theta_max 0.988
_diffrn_measurement_device 'three-circle diffractometer'
_diffrn_measurement_device_type 'Bruker SMART APEX2 area detector'
_diffrn_measurement_method '\w and \f scans'
_diffrn_radiation_monochromator graphite
_diffrn_radiation_probe x-ray
_diffrn_radiation_type MoK\a
_diffrn_radiation_wavelength 0.71073
_diffrn_reflns_av_R_equivalents 0.0297
_diffrn_reflns_av_unetI/netI 0.0279
_diffrn_reflns_Laue_measured_fraction_full 0.996
_diffrn_reflns_Laue_measured_fraction_max 0.988
_diffrn_reflns_limit_h_max 9
_diffrn_reflns_limit_h_min -9
_diffrn_reflns_limit_k_max 12
_diffrn_reflns_limit_k_min -12
_diffrn_reflns_limit_l_max 12
_diffrn_reflns_limit_l_min -12
_diffrn_reflns_number 10251
_diffrn_reflns_point_group_measured_fraction_full 0.996
_diffrn_reflns_point_group_measured_fraction_max 0.988
_diffrn_reflns_theta_full 25.242
_diffrn_reflns_theta_max 27.487
_diffrn_reflns_theta_min 2.186
_diffrn_source 'sealed X-ray tube'
_diffrn_source_type 'sealed X-ray tube'
_diffrn_standards_number 0
_exptl_absorpt_coefficient_mu 3.385
_exptl_absorpt_correction_T_max 0.7455
_exptl_absorpt_correction_T_min 0.5516
_exptl_absorpt_correction_type multi-scan
_exptl_absorpt_process_details 'SADABS (Bruker)'
_exptl_crystal_colour colourless
_exptl_crystal_colour_primary colourless
_exptl_crystal_density_diffrn 1.629
_exptl_crystal_density_meas .
_exptl_crystal_description block
_exptl_crystal_F_000 300
_exptl_crystal_recrystallization_method
;
 'The material was recrystallised from a mixture of methanol and water  by slow
 evaporation'
;
_exptl_crystal_size_max 0.38
_exptl_crystal_size_mid 0.25
_exptl_crystal_size_min 0.16
_refine_diff_density_max 0.337
_refine_diff_density_min -0.306
_refine_diff_density_rms 0.062
_refine_ls_extinction_coef .
_refine_ls_extinction_method none
_refine_ls_goodness_of_fit_ref 1.056
_refine_ls_hydrogen_treatment constr
_refine_ls_matrix_type full
_refine_ls_number_parameters 172
_refine_ls_number_reflns 2743
_refine_ls_number_restraints 0
_refine_ls_restrained_S_all 1.056
_refine_ls_R_factor_all 0.0229
_refine_ls_R_factor_gt 0.0209
_refine_ls_shift/su_max 0.001
_refine_ls_shift/su_mean 0.000
_refine_ls_structure_factor_coef Fsqd
_refine_ls_weighting_details 'w=1/[\s^2^(Fo^2^)+(0.0180P)^2^+0.3893P] where P=(Fo^2^+2Fc^2^)/3'
_refine_ls_weighting_scheme calc
_refine_ls_wR_factor_gt 0.0507
_refine_ls_wR_factor_ref 0.0514
_reflns_Friedel_coverage 0.000
_reflns_Friedel_fraction_full .
_reflns_Friedel_fraction_max .
_reflns_number_gt 2596
_reflns_number_total 2743
_reflns_threshold_expression 'I > 2\s(I)'
_cod_data_source_file suppl_j_ncrs-2023-0244_suppl_001.cif
_cod_data_source_block mo_pa_aa_pa_0m
_cod_original_cell_volume 605.69(18)
_cod_database_code 8107585
_shelx_space_group_comment
;
The symmetry employed for this shelxl refinement is uniquely defined
by the following loop, which should always be used as a source of
symmetry information in preference to the above space-group names.
They are only intended as comments.
;
_shelx_estimated_absorpt_t_max 0.613
_shelx_estimated_absorpt_t_min 0.360
_olex2_refinement_description
;
1. Fixed Uiso
 At 1.2 times of:
  All C(H) groups, All N(H) groups
 At 1.5 times of:
  All O(H,H) groups
2. Others
 Fixed Sof: O2(0.5) H2A(0.5) H2B(0.5) O3(0.5) H3A(0.5) H3B(0.5)
3.a Riding coordinates:
 N1(H1)
3.b Free rotating group:
 O1(H1A,H1B), O2(H2A,H2B), O3(H3A,H3B)
3.c Aromatic/amide H refined with riding coordinates:
 C7(H7), C10(H10), C4(H4), C12(H12), C5(H5), C8(H8), C11(H11), C3(H3)
;

loop_
_space_group_symop_operation_xyz
'x, y, z'
'-x, -y, -z'

loop_
_atom_site_label
_atom_site_type_symbol
_atom_site_fract_x
_atom_site_fract_y
_atom_site_fract_z
_atom_site_U_iso_or_equiv
_atom_site_adp_type
_atom_site_occupancy
_atom_site_site_symmetry_order
_atom_site_calc_flag
_atom_site_refinement_flags_posn
_atom_site_refinement_flags_adp
_atom_site_refinement_flags_occupancy
_atom_site_disorder_assembly
_atom_site_disorder_group
Br1 Br 0.27857(3) 0.11119(2) 0.39455(2) 0.01755(6) Uani 1 1 d . . . . .
C1 C 0.2385(2) 0.53193(18) 0.09434(17) 0.0127(3) Uani 1 1 d . . . . .
C2 C 0.2639(2) 0.50116(19) -0.04636(17) 0.0127(3) Uani 1 1 d . . . . .
C3 C 0.3853(3) 0.5947(2) -0.2254(2) 0.0239(4) Uani 1 1 d . . . . .
H3 H 0.452233 0.680111 -0.263100 0.029 Uiso 1 1 calc R . . . .
C4 C 0.3189(3) 0.4420(2) -0.3101(2) 0.0245(4) Uani 1 1 d . . . . .
H4 H 0.342367 0.426193 -0.401814 0.029 Uiso 1 1 calc R . . . .
C5 C 0.2205(3) 0.3168(2) -0.25956(18) 0.0201(4) Uani 1 1 d . . . . .
H5 H 0.173606 0.213046 -0.315849 0.024 Uiso 1 1 calc R . . . .
C6 C 0.1895(2) 0.34372(19) -0.12275(17) 0.0146(3) Uani 1 1 d . . . . .
C7 C 0.0864(3) 0.2206(2) -0.06086(19) 0.0177(3) Uani 1 1 d . . . . .
H7 H 0.034209 0.114959 -0.113832 0.021 Uiso 1 1 calc R . . . .
C8 C 0.0620(3) 0.2519(2) 0.07111(19) 0.0184(4) Uani 1 1 d . . . . .
H8 H -0.007522 0.168157 0.109724 0.022 Uiso 1 1 calc R . . . .
C9 C 0.1397(2) 0.4098(2) 0.15393(17) 0.0150(3) Uani 1 1 d . . . . .
C10 C 0.1217(3) 0.4493(2) 0.29392(19) 0.0221(4) Uani 1 1 d . . . . .
H10 H 0.054542 0.368921 0.336870 0.027 Uiso 1 1 calc R . . . .
C11 C 0.2008(3) 0.6029(3) 0.36799(19) 0.0269(4) Uani 1 1 d . . . . .
H11 H 0.190301 0.629276 0.462577 0.032 Uiso 1 1 calc R . . . .
C12 C 0.2961(3) 0.7194(2) 0.3037(2) 0.0245(4) Uani 1 1 d . . . . .
H12 H 0.350287 0.826140 0.354079 0.029 Uiso 1 1 calc R . . . .
N1 N 0.3119(2) 0.68247(17) 0.17224(15) 0.0176(3) Uani 1 1 d . . . . .
H1 H 0.369124 0.755292 0.132193 0.021 Uiso 1 1 d R . . . .
N2 N 0.3598(2) 0.62597(17) -0.09655(16) 0.0181(3) Uani 1 1 d . . . . .
O1 O 0.8326(2) 1.11613(18) 0.37689(15) 0.0307(3) Uani 1 1 d . . . . .
H1A H 0.945807 1.112674 0.376812 0.046 Uiso 1 1 d G . . . .
H1B H 0.793038 1.063350 0.436555 0.046 Uiso 1 1 d G . . . .
O2 O 0.4789(4) 0.9793(3) 0.1546(3) 0.0180(6) Uani 0.5 1 d . . P A 1
H2A H 0.597107 1.018192 0.211287 0.027 Uiso 0.5 1 d G . P A 1
H2B H 0.414019 1.021318 0.196234 0.027 Uiso 0.5 1 d G . P A 1
O3 O 0.5536(7) 0.9525(4) 0.1155(4) 0.0410(9) Uani 0.5 1 d . . P B 2
H3A H 0.625915 1.028255 0.187770 0.061 Uiso 0.5 1 d G . P B 2
H3B H 0.516342 0.995625 0.051017 0.061 Uiso 0.5 1 d G . P B 2

loop_
_atom_site_aniso_label
_atom_site_aniso_U_11
_atom_site_aniso_U_22
_atom_site_aniso_U_33
_atom_site_aniso_U_23
_atom_site_aniso_U_13
_atom_site_aniso_U_12
N1 0.0182(7) 0.0153(7) 0.0167(7) 0.0006(6) -0.0019(6) 0.0086(6)
N2 0.0134(7) 0.0187(7) 0.0233(8) 0.0106(6) 0.0045(6) 0.0057(6)
C9 0.0134(8) 0.0211(9) 0.0134(8) 0.0070(7) 0.0031(6) 0.0094(7)
C1 0.0114(7) 0.0131(8) 0.0122(8) 0.0014(6) -0.0012(6) 0.0065(6)
C7 0.0172(8) 0.0100(8) 0.0216(9) 0.0013(6) -0.0005(7) 0.0046(7)
C2 0.0099(7) 0.0145(8) 0.0130(8) 0.0047(6) 0.0005(6) 0.0051(6)
C10 0.0209(9) 0.0380(11) 0.0152(8) 0.0126(8) 0.0057(7) 0.0179(8)
C6 0.0131(8) 0.0167(8) 0.0125(8) 0.0014(6) -0.0003(6) 0.0070(6)
C4 0.0230(9) 0.0453(12) 0.0147(8) 0.0114(8) 0.0075(7) 0.0214(9)
C12 0.0253(9) 0.0283(10) 0.0175(9) -0.0064(7) -0.0059(7) 0.0189(8)
C5 0.0201(9) 0.0284(10) 0.0127(8) 0.0013(7) 0.0004(7) 0.0142(8)
C8 0.0169(8) 0.0163(8) 0.0228(9) 0.0108(7) 0.0039(7) 0.0058(7)
C11 0.0277(10) 0.0469(12) 0.0115(8) 0.0011(8) 0.0015(7) 0.0254(9)
C3 0.0164(9) 0.0365(11) 0.0274(10) 0.0214(8) 0.0109(8) 0.0125(8)
Br1 0.02053(10) 0.01866(10) 0.01594(10) 0.00614(6) 0.00756(7) 0.00854(7)
O1 0.0215(7) 0.0453(9) 0.0249(7) 0.0159(6) 0.0081(6) 0.0092(7)
O2 0.0193(14) 0.0134(13) 0.0190(15) 0.0022(11) 0.0065(12) 0.0038(11)
O3 0.063(3) 0.0192(16) 0.0163(16) 0.0041(12) 0.0042(17) -0.0080(17)

loop_
_atom_type_symbol
_atom_type_description
_atom_type_scat_dispersion_real
_atom_type_scat_dispersion_imag
_atom_type_scat_source
C C 0.0033 0.0016 'International Tables Vol C Tables 4.2.6.8 and 6.1.1.4'
H H 0.0000 0.0000 'International Tables Vol C Tables 4.2.6.8 and 6.1.1.4'
Br Br -0.2901 2.4595 'International Tables Vol C Tables 4.2.6.8 and 6.1.1.4'
N N 0.0061 0.0033 'International Tables Vol C Tables 4.2.6.8 and 6.1.1.4'
O O 0.0106 0.0060 'International Tables Vol C Tables 4.2.6.8 and 6.1.1.4'

loop_
_geom_angle_atom_site_label_1
_geom_angle_atom_site_label_2
_geom_angle_atom_site_label_3
_geom_angle
_geom_angle_site_symmetry_1
_geom_angle_site_symmetry_3
C1 N1 H1 117.2 . .
C12 N1 H1 119.9 . .
C12 N1 C1 122.88(16) . .
C3 N2 C2 116.42(15) . .
C1 C9 C10 117.94(16) . .
C1 C9 C8 118.88(15) . .
C10 C9 C8 123.19(16) . .
N1 C1 C9 119.19(15) . .
N1 C1 C2 119.64(15) . .
C9 C1 C2 121.17(15) . .
C6 C7 H7 119.4 . .
C8 C7 H7 119.4 . .
C8 C7 C6 121.18(16) . .
N2 C2 C1 117.47(15) . .
N2 C2 C6 124.45(15) . .
C6 C2 C1 118.07(15) . .
C9 C10 H10 119.8 . .
C11 C10 C9 120.31(18) . .
C11 C10 H10 119.8 . .
C2 C6 C7 119.90(15) . .
C5 C6 C7 123.23(16) . .
C5 C6 C2 116.86(16) . .
C5 C4 H4 120.2 . .
C5 C4 C3 119.53(17) . .
C3 C4 H4 120.2 . .
N1 C12 H12 119.9 . .
N1 C12 C11 120.26(17) . .
C11 C12 H12 119.9 . .
C6 C5 H5 120.5 . .
C4 C5 C6 118.96(17) . .
C4 C5 H5 120.5 . .
C9 C8 H8 119.6 . .
C7 C8 C9 120.77(16) . .
C7 C8 H8 119.6 . .
C10 C11 C12 119.42(17) . .
C10 C11 H11 120.3 . .
C12 C11 H11 120.3 . .
N2 C3 C4 123.78(17) . .
N2 C3 H3 118.1 . .
C4 C3 H3 118.1 . .
H1A O1 H1B 104.5 . .
H2A O2 H2B 104.5 . .
H3A O3 H3B 104.5 . .

loop_
_geom_bond_atom_site_label_1
_geom_bond_atom_site_label_2
_geom_bond_distance
_geom_bond_site_symmetry_2
N1 H1 0.8599 .
N1 C1 1.362(2) .
N1 C12 1.324(2) .
N2 C2 1.355(2) .
N2 C3 1.321(2) .
C9 C1 1.400(2) .
C9 C10 1.414(2) .
C9 C8 1.432(2) .
C1 C2 1.431(2) .
C7 H7 0.9500 .
C7 C6 1.431(2) .
C7 C8 1.346(3) .
C2 C6 1.410(2) .
C10 H10 0.9500 .
C10 C11 1.371(3) .
C6 C5 1.407(2) .
C4 H4 0.9500 .
C4 C5 1.365(3) .
C4 C3 1.407(3) .
C12 H12 0.9500 .
C12 C11 1.386(3) .
C5 H5 0.9500 .
C8 H8 0.9500 .
C11 H11 0.9500 .
C3 H3 0.9500 .
O1 H1A 0.8501 .
O1 H1B 0.8499 .
O2 H2A 0.8499 .
O2 H2B 0.8501 .
O3 H3A 0.8501 .
O3 H3B 0.8499 .

loop_
_geom_torsion_atom_site_label_1
_geom_torsion_atom_site_label_2
_geom_torsion_atom_site_label_3
_geom_torsion_atom_site_label_4
_geom_torsion
_geom_torsion_site_symmetry_1
_geom_torsion_site_symmetry_2
_geom_torsion_site_symmetry_3
_geom_torsion_site_symmetry_4
N1 C1 C2 N2 -0.7(2) . . . .
N1 C1 C2 C6 178.74(14) . . . .
N1 C12 C11 C10 -0.5(3) . . . .
N2 C2 C6 C7 -178.64(15) . . . .
N2 C2 C6 C5 0.7(2) . . . .
C9 C1 C2 N2 179.51(15) . . . .
C9 C1 C2 C6 -1.1(2) . . . .
C9 C10 C11 C12 0.9(3) . . . .
C1 N1 C12 C11 -0.3(3) . . . .
C1 C9 C10 C11 -0.5(3) . . . .
C1 C9 C8 C7 1.2(3) . . . .
C1 C2 C6 C7 2.0(2) . . . .
C1 C2 C6 C5 -178.67(15) . . . .
C7 C6 C5 C4 179.33(16) . . . .
C2 N2 C3 C4 0.1(3) . . . .
C2 C6 C5 C4 0.0(2) . . . .
C10 C9 C1 N1 -0.3(2) . . . .
C10 C9 C1 C2 179.51(15) . . . .
C10 C9 C8 C7 -178.83(17) . . . .
C6 C7 C8 C9 -0.3(3) . . . .
C12 N1 C1 C9 0.7(2) . . . .
C12 N1 C1 C2 -179.09(15) . . . .
C5 C4 C3 N2 0.6(3) . . . .
C8 C9 C1 N1 179.69(14) . . . .
C8 C9 C1 C2 -0.5(2) . . . .
C8 C9 C10 C11 179.54(16) . . . .
C8 C7 C6 C2 -1.3(3) . . . .
C8 C7 C6 C5 179.34(17) . . . .
C3 N2 C2 C1 178.66(15) . . . .
C3 N2 C2 C6 -0.7(2) . . . .
C3 C4 C5 C6 -0.6(3) . . . .
